data_4075746
loop_
_publ_author_name
'Takemoto, Shin'
'Oshio, Shinya'
'Shiromoto, Takayuki'
'Matsuzaka, Hiroyuki'

_publ_section_title
;
 Dinuclear Ruthenium(II) \k2-Diamido/\h6-Naphthalene Complexes Featuring a
 Coordinatively Unsaturated yet Highly \p-Basic (\h5-C5Me5)Ru Diamide
 Fragment
;
_journal_issue 5
_journal_name_full Organometallics
_journal_page_first 801
_journal_paper_doi 10.1021/om049274b
_journal_volume 24
_journal_year 2005
_chemical_formula_sum 'C30 H38 N2 Ru2'
_chemical_formula_weight 628.76
_chemical_name_systematic
; 
 ? 
;
_space_group_IT_number 14
_symmetry_cell_setting monoclinic
_symmetry_space_group_name_Hall '-P 2yn'
_symmetry_space_group_name_H-M 'P 1 21/n 1'
_atom_sites_solution_hydrogens geom
_atom_sites_solution_primary direct
_atom_sites_solution_secondary difmap
_audit_creation_method SHELXL-97
_cell_angle_alpha 90.00
_cell_angle_beta 92.62(3)
_cell_angle_gamma 90.00
_cell_formula_units_Z 8
_cell_length_a 14.492(6)
_cell_length_b 15.164(6)
_cell_length_c 24.876(8)
_cell_measurement_temperature 296(2)
_cell_volume 5461(4)
_computing_cell_refinement 'RIGAKU PROCESS AUTO'
_computing_data_collection 'RIGAKU RAPID AUTO'
_computing_data_reduction 'RIGAKU PROCESS AUTO'
_computing_structure_refinement 'SHELXL-97 (Sheldrick, 1997)'
_computing_structure_solution 'SHELXS-97 (Sheldrick, 1990)'
_diffrn_ambient_temperature 296(2)
_diffrn_measured_fraction_theta_full 0.995
_diffrn_measured_fraction_theta_max 0.995
_diffrn_measurement_device_type 'RIGAKU RAXIS RAPID'
_diffrn_radiation_monochromator graphite
_diffrn_radiation_source 'fine-focus sealed tube'
_diffrn_radiation_type MoK\a
_diffrn_radiation_wavelength 0.71075
_diffrn_reflns_av_R_equivalents 0.0845
_diffrn_reflns_av_sigmaI/netI 0.0656
_diffrn_reflns_limit_h_max 18
_diffrn_reflns_limit_h_min -18
_diffrn_reflns_limit_k_max 19
_diffrn_reflns_limit_k_min -19
_diffrn_reflns_limit_l_max 32
_diffrn_reflns_limit_l_min -32
_diffrn_reflns_number 49888
_diffrn_reflns_theta_full 27.36
_diffrn_reflns_theta_max 27.36
_diffrn_reflns_theta_min 3.03
_exptl_absorpt_coefficient_mu 1.126
_exptl_absorpt_correction_T_max 0.8957
_exptl_absorpt_correction_T_min 0.5514
_exptl_absorpt_correction_type empirical
_exptl_absorpt_process_details ABSCOR
_exptl_crystal_colour red
_exptl_crystal_density_diffrn 1.530
_exptl_crystal_density_method 'not measured'
_exptl_crystal_description plates
_exptl_crystal_F_000 2560
_exptl_crystal_size_max 0.60
_exptl_crystal_size_mid 0.60
_exptl_crystal_size_min 0.10
_refine_diff_density_max 3.618
_refine_diff_density_min -0.713
_refine_diff_density_rms 0.129
_refine_ls_extinction_method none
_refine_ls_goodness_of_fit_ref 1.142
_refine_ls_hydrogen_treatment mixed
_refine_ls_matrix_type full
_refine_ls_number_parameters 613
_refine_ls_number_reflns 12313
_refine_ls_number_restraints 0
_refine_ls_restrained_S_all 1.142
_refine_ls_R_factor_all 0.1243
_refine_ls_R_factor_gt 0.0782
_refine_ls_shift/su_max 0.001
_refine_ls_shift/su_mean 0.000
_refine_ls_structure_factor_coef Fsqd
_refine_ls_weighting_details 'calc w=1/[\s^2^(Fo^2^)+(0.1000P)^2^+0.3629P] where P=(Fo^2^+2Fc^2^)/3'
_refine_ls_weighting_scheme calc
_refine_ls_wR_factor_gt 0.1781
_refine_ls_wR_factor_ref 0.1972
_reflns_number_gt 8280
_reflns_number_total 12313
_reflns_threshold_expression >2sigma(I)
_cod_data_source_file om049274bsi20050120_054654.cif
_cod_data_source_block 2b
_cod_depositor_comments
;
The following automatic conversions were performed:
'_atom_site_symetry_multiplicity' tag replaced with
'_atom_site_symmetry_multiplicity'.

Automatic conversion script
Id: cif_correct_tags 1440 2010-10-19 06:21:57Z saulius 
;
_cod_original_sg_symbol_H-M P21/n
_cod_database_code 4075746

loop_
_symmetry_equiv_pos_as_xyz
'x, y, z'
'-x+1/2, y+1/2, -z+1/2'
'-x, -y, -z'
'x-1/2, -y-1/2, z-1/2'

loop_
_atom_site_label
_atom_site_type_symbol
_atom_site_fract_x
_atom_site_fract_y
_atom_site_fract_z
_atom_site_U_iso_or_equiv
_atom_site_adp_type
_atom_site_occupancy
_atom_site_symmetry_multiplicity
_atom_site_calc_flag
_atom_site_refinement_flags
Ru1 Ru 0.49740(4) -0.25844(4) 0.00191(3) 0.04767(18) Uani 1 1 d .
Ru2 Ru 0.81308(4) -0.23048(4) 0.04705(2) 0.04114(16) Uani 1 1 d .
Ru3 Ru 1.19586(4) 0.05381(4) 0.21558(2) 0.04439(17) Uani 1 1 d .
Ru4 Ru 0.94219(4) 0.24357(4) 0.20633(2) 0.04109(16) Uani 1 1 d .
N1 N 0.5949(4) -0.3264(4) 0.0466(3) 0.0493(15) Uani 1 1 d .
H1 H 0.5929 -0.3830 0.0488 0.059 Uiso 1 1 calc R
N2 N 0.5837(4) -0.1620(4) 0.0316(3) 0.0559(17) Uani 1 1 d .
H2 H 0.5738 -0.1075 0.0237 0.067 Uiso 1 1 calc R
N3 N 1.0773(4) 0.0673(4) 0.1692(2) 0.0471(14) Uani 1 1 d .
H3 H 1.0483 0.0221 0.1560 0.057 Uiso 1 1 calc R
N4 N 1.1744(4) 0.1865(4) 0.2159(2) 0.0460(14) Uani 1 1 d .
H4 H 1.2104 0.2213 0.2344 0.055 Uiso 1 1 calc R
C1 C 0.7379(5) -0.3119(5) 0.1048(3) 0.0477(18) Uani 1 1 d .
H1A H 0.7475 -0.3724 0.1071 0.057 Uiso 1 1 calc R
C2 C 0.6620(5) -0.2806(4) 0.0722(3) 0.0409(16) Uani 1 1 d .
C3 C 0.6557(5) -0.1857(4) 0.0636(3) 0.0421(16) Uani 1 1 d .
C4 C 0.7250(5) -0.1317(5) 0.0866(3) 0.0484(18) Uani 1 1 d .
H4A H 0.7257 -0.0727 0.0765 0.058 Uiso 1 1 calc R
C5 C 0.8609(5) -0.1055(5) 0.1512(3) 0.0541(19) Uani 1 1 d .
H5 H 0.8578 -0.0452 0.1446 0.065 Uiso 1 1 calc R
C6 C 0.9278(6) -0.1369(6) 0.1857(3) 0.064(2) Uani 1 1 d .
H6 H 0.9697 -0.0986 0.2029 0.077 Uiso 1 1 calc R
C7 C 0.9333(6) -0.2290(7) 0.1952(4) 0.072(3) Uani 1 1 d .
H7 H 0.9793 -0.2508 0.2190 0.087 Uiso 1 1 calc R
C8 C 0.8734(6) -0.2858(6) 0.1707(3) 0.062(2) Uani 1 1 d .
H8 H 0.8794 -0.3459 0.1775 0.075 Uiso 1 1 calc R
C9 C 0.8003(5) -0.2552(5) 0.1342(3) 0.0452(17) Uani 1 1 d .
C10 C 0.7950(5) -0.1621(5) 0.1249(3) 0.0465(17) Uani 1 1 d .
C11 C 0.4241(7) -0.3399(6) -0.0540(5) 0.078(3) Uani 1 1 d .
C12 C 0.4359(6) -0.2581(7) -0.0769(4) 0.068(3) Uani 1 1 d .
C13 C 0.3885(9) -0.1961(6) -0.0436(7) 0.104(5) Uani 1 1 d .
C14 C 0.3548(7) -0.2470(14) -0.0025(5) 0.118(7) Uani 1 1 d .
C15 C 0.3765(9) -0.3330(12) -0.0099(5) 0.111(5) Uani 1 1 d .
C16 C 0.4585(14) -0.4247(10) -0.0807(8) 0.207(11) Uani 1 1 d .
H16A H 0.4880 -0.4619 -0.0539 0.310 Uiso 1 1 calc R
H16B H 0.5019 -0.4096 -0.1073 0.310 Uiso 1 1 calc R
H16C H 0.4070 -0.4553 -0.0976 0.310 Uiso 1 1 calc R
C17 C 0.4833(10) -0.2363(13) -0.1269(5) 0.186(10) Uani 1 1 d .
H17A H 0.5488 -0.2342 -0.1193 0.279 Uiso 1 1 calc R
H17B H 0.4622 -0.1800 -0.1401 0.279 Uiso 1 1 calc R
H17C H 0.4694 -0.2807 -0.1536 0.279 Uiso 1 1 calc R
C18 C 0.3769(18) -0.1014(9) -0.0500(13) 0.36(2) Uani 1 1 d .
H18A H 0.3166 -0.0892 -0.0658 0.544 Uiso 1 1 calc R
H18B H 0.4230 -0.0791 -0.0730 0.544 Uiso 1 1 calc R
H18C H 0.3836 -0.0733 -0.0155 0.544 Uiso 1 1 calc R
C19 C 0.2960(11) -0.215(2) 0.0444(8) 0.34(2) Uani 1 1 d .
H19A H 0.2329 -0.2328 0.0377 0.516 Uiso 1 1 calc R
H19B H 0.2991 -0.1519 0.0468 0.516 Uiso 1 1 calc R
H19C H 0.3196 -0.2405 0.0775 0.516 Uiso 1 1 calc R
C20 C 0.3510(14) -0.4138(16) 0.0261(7) 0.260(16) Uani 1 1 d .
H20A H 0.2942 -0.4395 0.0123 0.390 Uiso 1 1 calc R
H20B H 0.3439 -0.3943 0.0624 0.390 Uiso 1 1 calc R
H20C H 0.3994 -0.4570 0.0255 0.390 Uiso 1 1 calc R
C21 C 0.8653(6) -0.1623(6) -0.0215(3) 0.062(2) Uani 1 1 d .
C22 C 0.9401(6) -0.1907(6) 0.0127(3) 0.058(2) Uani 1 1 d .
C23 C 0.9392(6) -0.2829(7) 0.0162(4) 0.066(2) Uani 1 1 d .
C24 C 0.8641(8) -0.3140(7) -0.0160(4) 0.073(3) Uani 1 1 d .
C25 C 0.8176(6) -0.2401(7) -0.0398(3) 0.066(3) Uani 1 1 d .
C26 C 0.8367(11) -0.0690(8) -0.0372(5) 0.115(5) Uani 1 1 d .
H26A H 0.8630 -0.0281 -0.0113 0.173 Uiso 1 1 calc R
H26B H 0.7705 -0.0645 -0.0380 0.173 Uiso 1 1 calc R
H26C H 0.8583 -0.0556 -0.0721 0.173 Uiso 1 1 calc R
C27 C 1.0132(8) -0.1329(10) 0.0393(5) 0.118(5) Uani 1 1 d .
H27A H 1.0265 -0.1531 0.0754 0.177 Uiso 1 1 calc R
H27B H 0.9914 -0.0731 0.0401 0.177 Uiso 1 1 calc R
H27C H 1.0683 -0.1356 0.0194 0.177 Uiso 1 1 calc R
C28 C 1.0125(9) -0.3367(10) 0.0468(5) 0.127(6) Uani 1 1 d .
H28A H 0.9994 -0.3379 0.0843 0.190 Uiso 1 1 calc R
H28B H 1.0720 -0.3105 0.0426 0.190 Uiso 1 1 calc R
H28C H 1.0125 -0.3959 0.0330 0.190 Uiso 1 1 calc R
C29 C 0.8353(13) -0.4093(8) -0.0267(6) 0.153(8) Uani 1 1 d .
H29A H 0.8855 -0.4408 -0.0417 0.230 Uiso 1 1 calc R
H29B H 0.7827 -0.4105 -0.0516 0.230 Uiso 1 1 calc R
H29C H 0.8195 -0.4366 0.0064 0.230 Uiso 1 1 calc R
C30 C 0.7316(8) -0.2422(9) -0.0763(4) 0.111(5) Uani 1 1 d .
H30A H 0.7482 -0.2353 -0.1130 0.166 Uiso 1 1 calc R
H30B H 0.6912 -0.1951 -0.0669 0.166 Uiso 1 1 calc R
H30C H 0.7006 -0.2976 -0.0723 0.166 Uiso 1 1 calc R
C31 C 0.9653(5) 0.1766(5) 0.1292(3) 0.0470(17) Uani 1 1 d .
H31 H 0.9248 0.1337 0.1155 0.056 Uiso 1 1 calc R
C32 C 1.0462(5) 0.1492(5) 0.1601(3) 0.0433(16) Uani 1 1 d .
C33 C 1.1025(5) 0.2172(5) 0.1864(3) 0.0429(16) Uani 1 1 d .
C34 C 1.0724(5) 0.3064(5) 0.1812(3) 0.0434(16) Uani 1 1 d .
H34 H 1.1023 0.3490 0.2024 0.052 Uiso 1 1 calc R
C35 C 0.9720(6) 0.4239(6) 0.1384(4) 0.062(2) Uani 1 1 d .
H35 H 1.0064 0.4681 0.1557 0.075 Uiso 1 1 calc R
C36 C 0.8971(7) 0.4455(7) 0.1071(4) 0.078(3) Uani 1 1 d .
H36 H 0.8808 0.5046 0.1032 0.093 Uiso 1 1 calc R
C37 C 0.8441(8) 0.3819(8) 0.0807(4) 0.084(3) Uani 1 1 d .
H37 H 0.7936 0.3986 0.0586 0.101 Uiso 1 1 calc R
C38 C 0.8652(7) 0.2945(7) 0.0869(3) 0.069(2) Uani 1 1 d .
H38 H 0.8271 0.2525 0.0701 0.082 Uiso 1 1 calc R
C39 C 0.9448(6) 0.2659(5) 0.1187(3) 0.0517(19) Uani 1 1 d .
C40 C 0.9996(6) 0.3329(5) 0.1454(3) 0.0515(19) Uani 1 1 d .
C41 C 1.2757(6) 0.0077(6) 0.2828(3) 0.058(2) Uani 1 1 d .
C42 C 1.3358(6) 0.0327(5) 0.2421(3) 0.054(2) Uani 1 1 d .
C43 C 1.3137(5) -0.0188(5) 0.1962(3) 0.0478(18) Uani 1 1 d .
C44 C 1.2438(5) -0.0805(5) 0.2087(3) 0.0484(18) Uani 1 1 d .
C45 C 1.2169(6) -0.0626(6) 0.2617(3) 0.055(2) Uani 1 1 d .
C46 C 1.1489(8) -0.1124(8) 0.2935(4) 0.093(4) Uani 1 1 d .
H46A H 1.0877 -0.0911 0.2846 0.139 Uiso 1 1 calc R
H46B H 1.1630 -0.1039 0.3313 0.139 Uiso 1 1 calc R
H46C H 1.1524 -0.1740 0.2851 0.139 Uiso 1 1 calc R
C47 C 1.2757(9) 0.0453(8) 0.3394(3) 0.096(4) Uani 1 1 d .
H47A H 1.3091 0.0064 0.3638 0.143 Uiso 1 1 calc R
H47B H 1.2132 0.0509 0.3502 0.143 Uiso 1 1 calc R
H47C H 1.3047 0.1022 0.3401 0.143 Uiso 1 1 calc R
C48 C 1.4086(7) 0.1033(7) 0.2470(5) 0.085(3) Uani 1 1 d .
H48A H 1.4645 0.0788 0.2629 0.127 Uiso 1 1 calc R
H48B H 1.3875 0.1502 0.2693 0.127 Uiso 1 1 calc R
H48C H 1.4202 0.1261 0.2119 0.127 Uiso 1 1 calc R
C49 C 1.3582(7) -0.0131(7) 0.1427(3) 0.072(3) Uani 1 1 d .
H49A H 1.3666 0.0477 0.1333 0.108 Uiso 1 1 calc R
H49B H 1.3193 -0.0413 0.1156 0.108 Uiso 1 1 calc R
H49C H 1.4171 -0.0421 0.1451 0.108 Uiso 1 1 calc R
C50 C 1.2048(7) -0.1509(6) 0.1724(4) 0.076(3) Uani 1 1 d .
H50A H 1.2329 -0.2065 0.1819 0.114 Uiso 1 1 calc R
H50B H 1.2171 -0.1369 0.1358 0.114 Uiso 1 1 calc R
H50C H 1.1393 -0.1548 0.1761 0.114 Uiso 1 1 calc R
C51 C 0.9381(6) 0.2420(5) 0.2930(3) 0.0530(19) Uani 1 1 d .
C52 C 0.8955(7) 0.1629(6) 0.2721(3) 0.062(2) Uani 1 1 d .
C53 C 0.8169(6) 0.1902(5) 0.2393(3) 0.058(2) Uani 1 1 d .
C54 C 0.8125(6) 0.2849(5) 0.2394(3) 0.057(2) Uani 1 1 d .
C55 C 0.8883(6) 0.3156(6) 0.2724(3) 0.054(2) Uani 1 1 d .
C56 C 1.0262(7) 0.2443(7) 0.3287(4) 0.082(3) Uani 1 1 d .
H56A H 1.0564 0.3001 0.3247 0.123 Uiso 1 1 calc R
H56B H 1.0666 0.1977 0.3184 0.123 Uiso 1 1 calc R
H56C H 1.0111 0.2364 0.3656 0.123 Uiso 1 1 calc R
C57 C 0.9258(10) 0.0718(7) 0.2827(5) 0.098(4) Uani 1 1 d .
H57A H 0.8962 0.0496 0.3137 0.148 Uiso 1 1 calc R
H57B H 0.9916 0.0707 0.2893 0.148 Uiso 1 1 calc R
H57C H 0.9095 0.0357 0.2521 0.148 Uiso 1 1 calc R
C58 C 0.7490(8) 0.1313(8) 0.2093(5) 0.096(4) Uani 1 1 d .
H58A H 0.7812 0.0824 0.1944 0.145 Uiso 1 1 calc R
H58B H 0.7179 0.1640 0.1809 0.145 Uiso 1 1 calc R
H58C H 0.7045 0.1098 0.2336 0.145 Uiso 1 1 calc R
C59 C 0.7427(7) 0.3397(8) 0.2095(4) 0.083(3) Uani 1 1 d .
H59A H 0.6870 0.3417 0.2290 0.125 Uiso 1 1 calc R
H59B H 0.7295 0.3145 0.1746 0.125 Uiso 1 1 calc R
H59C H 0.7663 0.3984 0.2055 0.125 Uiso 1 1 calc R
C60 C 0.9061(8) 0.4122(6) 0.2854(4) 0.084(3) Uani 1 1 d .
H60A H 0.8825 0.4257 0.3199 0.125 Uiso 1 1 calc R
H60B H 0.8757 0.4484 0.2584 0.125 Uiso 1 1 calc R
H60C H 0.9714 0.4234 0.2863 0.125 Uiso 1 1 calc R

loop_
_atom_site_aniso_label
_atom_site_aniso_U_11
_atom_site_aniso_U_22
_atom_site_aniso_U_33
_atom_site_aniso_U_23
_atom_site_aniso_U_13
_atom_site_aniso_U_12
Ru1 0.0379(3) 0.0490(4) 0.0558(4) -0.0092(3) -0.0006(3) -0.0054(3)
Ru2 0.0401(3) 0.0393(3) 0.0442(3) 0.0008(2) 0.0037(2) -0.0052(2)
Ru3 0.0422(4) 0.0469(3) 0.0439(3) 0.0056(3) -0.0005(2) 0.0083(3)
Ru4 0.0371(3) 0.0423(3) 0.0439(3) 0.0022(2) 0.0028(2) -0.0008(2)
N1 0.043(4) 0.037(3) 0.068(4) 0.001(3) 0.001(3) -0.006(3)
N2 0.049(4) 0.040(3) 0.077(4) -0.001(3) -0.018(3) 0.001(3)
N3 0.048(4) 0.038(3) 0.055(4) -0.001(3) -0.004(3) 0.002(3)
N4 0.035(3) 0.046(3) 0.057(4) 0.000(3) -0.006(3) -0.002(3)
C1 0.052(5) 0.033(4) 0.058(4) 0.006(3) 0.005(4) 0.005(3)
C2 0.040(4) 0.036(4) 0.048(4) 0.004(3) 0.012(3) -0.007(3)
C3 0.040(4) 0.033(4) 0.053(4) -0.002(3) 0.001(3) 0.002(3)
C4 0.051(5) 0.037(4) 0.056(4) 0.003(3) -0.010(3) 0.002(3)
C5 0.046(5) 0.048(4) 0.068(5) -0.012(4) -0.004(4) 0.005(3)
C6 0.057(6) 0.068(6) 0.067(5) -0.013(5) -0.011(4) -0.006(4)
C7 0.050(5) 0.092(7) 0.073(6) 0.001(5) -0.025(4) 0.011(5)
C8 0.063(6) 0.061(5) 0.061(5) 0.009(4) -0.003(4) 0.008(4)
C9 0.043(4) 0.045(4) 0.048(4) 0.007(3) 0.008(3) 0.004(3)
C10 0.044(4) 0.049(4) 0.047(4) -0.001(3) 0.005(3) 0.001(3)
C11 0.078(7) 0.055(6) 0.097(7) -0.017(5) -0.036(6) 0.000(5)
C12 0.042(5) 0.102(8) 0.060(5) 0.007(5) -0.002(4) -0.013(5)
C13 0.085(9) 0.044(5) 0.175(13) -0.006(7) -0.077(9) 0.008(5)
C14 0.036(6) 0.23(2) 0.087(8) -0.089(11) -0.006(5) 0.025(9)
C15 0.072(8) 0.200(16) 0.061(6) 0.034(8) -0.015(6) -0.079(10)
C16 0.26(2) 0.107(12) 0.24(2) -0.080(13) -0.154(18) 0.077(13)
C17 0.103(12) 0.39(3) 0.062(7) 0.055(12) -0.015(7) -0.070(15)
C18 0.40(3) 0.050(8) 0.60(5) -0.054(16) -0.42(4) 0.057(14)
C19 0.065(11) 0.77(7) 0.19(2) -0.26(3) -0.012(11) 0.08(2)
C20 0.21(2) 0.37(3) 0.183(16) 0.18(2) -0.126(15) -0.23(2)
C21 0.066(6) 0.070(6) 0.049(4) 0.017(4) 0.011(4) -0.002(5)
C22 0.056(5) 0.060(5) 0.057(5) 0.006(4) 0.007(4) -0.021(4)
C23 0.051(5) 0.075(6) 0.075(6) 0.020(5) 0.018(4) 0.012(5)
C24 0.085(7) 0.067(6) 0.071(6) -0.014(5) 0.044(5) -0.024(5)
C25 0.049(5) 0.106(8) 0.044(4) -0.009(5) 0.004(4) -0.013(5)
C26 0.172(14) 0.087(8) 0.089(8) 0.045(7) 0.036(8) 0.013(8)
C27 0.076(8) 0.187(14) 0.091(8) -0.001(9) 0.000(6) -0.071(9)
C28 0.092(10) 0.161(13) 0.132(10) 0.055(10) 0.054(8) 0.062(9)
C29 0.25(2) 0.084(9) 0.132(11) -0.060(8) 0.094(13) -0.065(11)
C30 0.058(6) 0.219(16) 0.054(5) -0.015(7) -0.008(5) -0.028(8)
C31 0.043(4) 0.052(4) 0.046(4) -0.002(3) 0.004(3) -0.002(3)
C32 0.037(4) 0.048(4) 0.045(4) 0.001(3) 0.001(3) 0.000(3)
C33 0.036(4) 0.047(4) 0.046(4) 0.009(3) 0.002(3) 0.009(3)
C34 0.040(4) 0.036(4) 0.054(4) 0.008(3) 0.000(3) -0.003(3)
C35 0.045(5) 0.057(5) 0.085(6) 0.017(5) 0.008(4) 0.004(4)
C36 0.071(7) 0.069(6) 0.093(7) 0.028(6) 0.000(5) 0.014(5)
C37 0.076(7) 0.091(8) 0.083(7) 0.026(6) -0.018(5) 0.030(6)
C38 0.059(6) 0.089(7) 0.057(5) 0.006(5) -0.007(4) 0.010(5)
C39 0.046(5) 0.063(5) 0.046(4) 0.019(4) 0.001(3) 0.003(4)
C40 0.050(5) 0.047(4) 0.057(4) 0.015(4) 0.005(4) 0.002(4)
C41 0.055(5) 0.066(5) 0.053(4) 0.002(4) -0.003(4) 0.021(4)
C42 0.049(5) 0.049(4) 0.063(5) 0.006(4) -0.009(4) 0.010(4)
C43 0.047(5) 0.048(4) 0.048(4) 0.014(3) 0.002(3) 0.009(3)
C44 0.039(4) 0.047(4) 0.058(4) 0.007(4) -0.003(3) 0.007(3)
C45 0.052(5) 0.060(5) 0.054(4) 0.020(4) 0.010(4) 0.015(4)
C46 0.080(8) 0.107(9) 0.093(7) 0.047(7) 0.024(6) 0.012(6)
C47 0.121(10) 0.118(9) 0.047(5) -0.006(6) -0.012(5) 0.042(8)
C48 0.058(6) 0.076(7) 0.119(9) 0.004(6) -0.010(6) 0.000(5)
C49 0.065(6) 0.089(7) 0.062(5) 0.010(5) 0.014(4) 0.019(5)
C50 0.060(6) 0.066(6) 0.101(7) -0.010(5) -0.007(5) 0.008(5)
C51 0.063(5) 0.060(5) 0.037(4) 0.004(4) 0.010(3) 0.002(4)
C52 0.077(7) 0.059(5) 0.052(5) 0.007(4) 0.024(4) 0.006(5)
C53 0.057(5) 0.048(5) 0.070(5) -0.007(4) 0.018(4) -0.012(4)
C54 0.052(5) 0.047(4) 0.072(5) -0.007(4) 0.009(4) 0.005(4)
C55 0.057(5) 0.056(5) 0.050(4) -0.008(4) 0.018(4) -0.007(4)
C56 0.073(7) 0.123(9) 0.049(5) 0.007(5) -0.004(4) 0.010(6)
C57 0.135(11) 0.072(7) 0.092(8) 0.022(6) 0.044(7) 0.018(7)
C58 0.077(8) 0.100(9) 0.114(9) -0.035(7) 0.016(6) -0.037(7)
C59 0.049(6) 0.099(8) 0.103(7) -0.003(6) 0.009(5) 0.019(5)
C60 0.102(9) 0.059(6) 0.090(7) -0.023(5) 0.014(6) -0.009(5)

loop_
_atom_type_symbol
_atom_type_description
_atom_type_scat_dispersion_real
_atom_type_scat_dispersion_imag
_atom_type_scat_source
C C 0.0033 0.0016 'International Tables Vol C Tables 4.2.6.8 and 6.1.1.4'
H H 0.0000 0.0000 'International Tables Vol C Tables 4.2.6.8 and 6.1.1.4'
N N 0.0061 0.0033 'International Tables Vol C Tables 4.2.6.8 and 6.1.1.4'
Ru Ru -1.2594 0.8363 'International Tables Vol C Tables 4.2.6.8 and 6.1.1.4'

loop_
_geom_angle_atom_site_label_1
_geom_angle_atom_site_label_2
_geom_angle_atom_site_label_3
_geom_angle
N2 Ru1 N1 76.5(2)
N2 Ru1 C14 123.5(5)
N1 Ru1 C14 137.5(6)
N2 Ru1 C15 158.8(6)
N1 Ru1 C15 111.0(5)
C14 Ru1 C15 38.0(6)
N2 Ru1 C12 124.0(3)
N1 Ru1 C12 139.3(4)
C14 Ru1 C12 64.8(4)
C15 Ru1 C12 63.7(4)
N2 Ru1 C11 160.0(4)
N1 Ru1 C11 112.3(3)
C14 Ru1 C11 62.8(4)
C15 Ru1 C11 36.8(5)
C12 Ru1 C11 38.1(4)
N2 Ru1 C13 107.6(3)
N1 Ru1 C13 175.4(4)
C14 Ru1 C13 38.6(5)
C15 Ru1 C13 64.5(5)
C12 Ru1 C13 39.9(5)
C11 Ru1 C13 64.5(4)
C22 Ru2 C21 38.3(3)
C22 Ru2 C23 37.9(4)
C21 Ru2 C23 64.2(3)
C22 Ru2 C24 63.3(3)
C21 Ru2 C24 64.3(4)
C23 Ru2 C24 37.7(4)
C22 Ru2 C25 63.7(3)
C21 Ru2 C25 38.6(3)
C23 Ru2 C25 63.7(4)
C24 Ru2 C25 38.3(4)
C22 Ru2 C10 110.6(3)
C21 Ru2 C10 121.6(3)
C23 Ru2 C10 128.0(3)
C24 Ru2 C10 163.5(4)
C25 Ru2 C10 155.4(3)
C22 Ru2 C9 123.2(3)
C21 Ru2 C9 154.3(3)
C23 Ru2 C9 113.3(3)
C24 Ru2 C9 130.9(3)
C25 Ru2 C9 166.1(3)
C10 Ru2 C9 37.6(3)
C22 Ru2 C1 150.3(3)
C21 Ru2 C1 168.0(3)
C23 Ru2 C1 118.2(3)
C24 Ru2 C1 109.7(3)
C25 Ru2 C1 130.2(3)
C10 Ru2 C1 67.3(3)
C9 Ru2 C1 37.5(3)
C22 Ru2 C4 120.4(3)
C21 Ru2 C4 104.8(3)
C23 Ru2 C4 156.1(3)
C24 Ru2 C4 158.8(4)
C25 Ru2 C4 121.9(3)
C10 Ru2 C4 37.7(3)
C9 Ru2 C4 66.8(3)
C1 Ru2 C4 77.3(3)
C22 Ru2 C2 171.5(3)
C21 Ru2 C2 134.9(3)
C23 Ru2 C2 139.7(3)
C24 Ru2 C2 110.2(3)
C25 Ru2 C2 107.7(3)
C10 Ru2 C2 77.1(3)
C9 Ru2 C2 65.0(3)
C1 Ru2 C2 35.2(2)
C4 Ru2 C2 63.5(3)
C22 Ru2 C3 144.6(3)
C21 Ru2 C3 111.4(3)
C23 Ru2 C3 167.2(3)
C24 Ru2 C3 129.6(4)
C25 Ru2 C3 105.0(3)
C10 Ru2 C3 64.8(3)
C9 Ru2 C3 76.2(3)
C1 Ru2 C3 63.5(3)
C4 Ru2 C3 34.6(2)
C2 Ru2 C3 34.9(2)
N3 Ru3 N4 77.2(2)
N3 Ru3 C43 126.5(3)
N4 Ru3 C43 130.0(3)
N3 Ru3 C41 154.3(3)
N4 Ru3 C41 113.7(3)
C43 Ru3 C41 65.6(3)
N3 Ru3 C45 119.2(3)
N4 Ru3 C45 147.0(3)
C43 Ru3 C45 65.8(3)
C41 Ru3 C45 40.0(3)
N3 Ru3 C42 163.5(3)
N4 Ru3 C42 106.9(3)
C43 Ru3 C42 38.8(3)
C41 Ru3 C42 39.1(3)
C45 Ru3 C42 66.1(3)
N3 Ru3 C44 108.4(3)
N4 Ru3 C44 168.9(3)
C43 Ru3 C44 38.9(3)
C41 Ru3 C44 65.4(3)
C45 Ru3 C44 38.7(3)
C42 Ru3 C44 65.0(3)
C55 Ru4 C51 38.3(3)
C55 Ru4 C52 64.8(3)
C51 Ru4 C52 38.7(3)
C55 Ru4 C54 38.3(3)
C51 Ru4 C54 64.0(3)
C52 Ru4 C54 64.8(3)
C55 Ru4 C53 64.1(3)
C51 Ru4 C53 63.8(3)
C52 Ru4 C53 38.4(3)
C54 Ru4 C53 38.5(3)
C55 Ru4 C39 134.4(3)
C51 Ru4 C39 171.8(3)
C52 Ru4 C39 148.1(3)
C54 Ru4 C39 112.5(3)
C53 Ru4 C39 118.7(3)
C55 Ru4 C31 166.4(3)
C51 Ru4 C31 150.9(3)
C52 Ru4 C31 117.4(3)
C54 Ru4 C31 128.9(3)
C53 Ru4 C31 108.5(3)
C39 Ru4 C31 37.2(3)
C55 Ru4 C40 111.8(3)
C51 Ru4 C40 135.7(3)
C52 Ru4 C40 174.0(3)
C54 Ru4 C40 116.0(3)
C53 Ru4 C40 145.7(3)
C39 Ru4 C40 37.8(3)
C31 Ru4 C40 67.2(3)
C55 Ru4 C34 109.8(3)
C51 Ru4 C34 110.3(3)
C52 Ru4 C34 138.4(3)
C54 Ru4 C34 137.7(3)
C53 Ru4 C34 173.6(3)
C39 Ru4 C34 66.7(3)
C31 Ru4 C34 77.8(3)
C40 Ru4 C34 36.9(3)
C55 Ru4 C32 157.5(3)
C51 Ru4 C32 121.1(3)
C52 Ru4 C32 104.4(3)
C54 Ru4 C32 157.1(3)
C53 Ru4 C32 120.6(3)
C39 Ru4 C32 65.2(3)
C31 Ru4 C32 35.9(2)
C40 Ru4 C32 77.0(3)
C34 Ru4 C32 64.1(3)
C55 Ru4 C33 128.6(3)
C51 Ru4 C33 105.8(3)
C52 Ru4 C33 113.2(3)
C54 Ru4 C33 166.8(3)
C53 Ru4 C33 146.6(3)
C39 Ru4 C33 76.4(3)
C31 Ru4 C33 64.1(3)
C40 Ru4 C33 64.6(3)
C34 Ru4 C33 35.3(2)
C32 Ru4 C33 34.9(2)
C2 N1 Ru1 118.0(5)
C3 N2 Ru1 118.3(5)
C32 N3 Ru3 117.3(5)
C33 N4 Ru3 117.3(5)
C2 C1 C9 123.3(6)
C2 C1 Ru2 80.5(4)
C9 C1 Ru2 71.2(4)
N1 C2 C1 128.9(7)
N1 C2 C3 113.9(6)
C1 C2 C3 117.2(6)
N1 C2 Ru2 133.3(5)
C1 C2 Ru2 64.3(4)
C3 C2 Ru2 72.7(4)
N2 C3 C4 127.9(7)
N2 C3 C2 113.3(6)
C4 C3 C2 118.7(6)
N2 C3 Ru2 133.6(5)
C4 C3 Ru2 64.6(4)
C2 C3 Ru2 72.4(4)
C3 C4 C10 123.8(7)
C3 C4 Ru2 80.8(4)
C10 C4 Ru2 71.0(4)
C6 C5 C10 121.9(8)
C5 C6 C7 119.1(8)
C8 C7 C6 121.5(8)
C7 C8 C9 121.2(8)
C1 C9 C10 119.0(7)
C1 C9 C8 124.0(7)
C10 C9 C8 116.9(7)
C1 C9 Ru2 71.3(4)
C10 C9 Ru2 71.4(4)
C8 C9 Ru2 125.4(6)
C5 C10 C9 119.4(7)
C5 C10 C4 123.5(7)
C9 C10 C4 117.0(7)
C5 C10 Ru2 125.5(5)
C9 C10 Ru2 70.9(4)
C4 C10 Ru2 71.3(4)
C15 C11 C12 110.5(11)
C15 C11 C16 127.8(15)
C12 C11 C16 121.6(13)
C15 C11 Ru1 71.0(6)
C12 C11 Ru1 71.2(5)
C16 C11 Ru1 127.5(8)
C11 C12 C13 106.1(9)
C11 C12 C17 128.1(13)
C13 C12 C17 125.8(13)
C11 C12 Ru1 70.8(5)
C13 C12 Ru1 70.3(5)
C17 C12 Ru1 125.8(7)
C14 C13 C12 104.6(9)
C14 C13 C18 126(2)
C12 C13 C18 129(2)
C14 C13 Ru1 68.8(6)
C12 C13 Ru1 69.8(5)
C18 C13 Ru1 125.3(8)
C15 C14 C13 110.1(10)
C15 C14 C19 123(2)
C13 C14 C19 127(2)
C15 C14 Ru1 71.9(7)
C13 C14 Ru1 72.6(7)
C19 C14 Ru1 124.5(9)
C11 C15 C14 108.6(12)
C11 C15 C20 123.7(19)
C14 C15 C20 127.7(18)
C11 C15 Ru1 72.2(6)
C14 C15 Ru1 70.1(7)
C20 C15 Ru1 123.9(8)
C22 C21 C25 106.6(8)
C22 C21 C26 129.1(10)
C25 C21 C26 124.2(10)
C22 C21 Ru2 70.6(4)
C25 C21 Ru2 71.1(5)
C26 C21 Ru2 123.2(7)
C23 C22 C21 109.4(8)
C23 C22 C27 124.2(10)
C21 C22 C27 126.3(9)
C23 C22 Ru2 71.6(5)
C21 C22 Ru2 71.2(5)
C27 C22 Ru2 125.9(7)
C24 C23 C22 108.0(8)
C24 C23 C28 127.8(11)
C22 C23 C28 124.0(10)
C24 C23 Ru2 71.4(5)
C22 C23 Ru2 70.5(5)
C28 C23 Ru2 127.0(7)
C23 C24 C25 108.2(8)
C23 C24 C29 128.1(13)
C25 C24 C29 123.6(12)
C23 C24 Ru2 70.9(5)
C25 C24 Ru2 70.8(5)
C29 C24 Ru2 125.5(7)
C24 C25 C21 107.7(8)
C24 C25 C30 126.6(10)
C21 C25 C30 125.7(10)
C24 C25 Ru2 70.9(5)
C21 C25 Ru2 70.3(4)
C30 C25 Ru2 122.6(7)
C39 C31 C32 122.5(7)
C39 C31 Ru4 71.3(4)
C32 C31 Ru4 79.6(4)
N3 C32 C33 113.9(6)
N3 C32 C31 128.4(7)
C33 C32 C31 117.7(6)
N3 C32 Ru4 133.2(5)
C33 C32 Ru4 73.4(4)
C31 C32 Ru4 64.5(4)
N4 C33 C34 127.6(7)
N4 C33 C32 114.2(6)
C34 C33 C32 118.1(6)
N4 C33 Ru4 132.6(5)
C34 C33 Ru4 64.6(4)
C32 C33 Ru4 71.7(4)
C40 C34 C33 123.1(7)
C40 C34 Ru4 71.3(4)
C33 C34 Ru4 80.1(4)
C36 C35 C40 121.0(9)
C35 C36 C37 121.4(9)
C38 C37 C36 120.4(9)
C37 C38 C39 121.6(10)
C31 C39 C38 123.3(8)
C31 C39 C40 119.2(7)
C38 C39 C40 117.1(8)
C31 C39 Ru4 71.5(4)
C38 C39 Ru4 122.7(6)
C40 C39 Ru4 71.6(4)
C34 C40 C39 118.3(7)
C34 C40 C35 123.0(8)
C39 C40 C35 118.4(7)
C34 C40 Ru4 71.8(4)
C39 C40 Ru4 70.6(4)
C35 C40 Ru4 123.7(6)
C42 C41 C45 108.0(7)
C42 C41 C47 126.0(9)
C45 C41 C47 125.9(9)
C42 C41 Ru3 71.2(4)
C45 C41 Ru3 70.4(4)
C47 C41 Ru3 126.0(6)
C43 C42 C41 107.8(7)
C43 C42 C48 126.4(8)
C41 C42 C48 125.7(8)
C43 C42 Ru3 69.7(4)
C41 C42 Ru3 69.7(5)
C48 C42 Ru3 124.9(6)
C42 C43 C44 109.0(7)
C42 C43 C49 126.4(8)
C44 C43 C49 124.6(8)
C42 C43 Ru3 71.4(4)
C44 C43 Ru3 72.6(4)
C49 C43 Ru3 123.8(5)
C45 C44 C43 107.8(7)
C45 C44 C50 125.9(8)
C43 C44 C50 126.3(7)
C45 C44 Ru3 69.1(4)
C43 C44 Ru3 68.4(4)
C50 C44 Ru3 127.4(6)
C44 C45 C41 107.2(7)
C44 C45 C46 127.7(9)
C41 C45 C46 124.8(8)
C44 C45 Ru3 72.2(4)
C41 C45 Ru3 69.5(4)
C46 C45 Ru3 128.6(6)
C55 C51 C52 108.9(8)
C55 C51 C56 126.6(8)
C52 C51 C56 124.4(8)
C55 C51 Ru4 70.4(4)
C52 C51 Ru4 71.2(4)
C56 C51 Ru4 121.4(6)
C53 C52 C51 106.4(7)
C53 C52 C57 126.7(10)
C51 C52 C57 126.9(10)
C53 C52 Ru4 71.1(5)
C51 C52 Ru4 70.1(4)
C57 C52 Ru4 124.2(6)
C52 C53 C54 108.8(8)
C52 C53 C58 126.7(9)
C54 C53 C58 124.5(9)
C52 C53 Ru4 70.5(5)
C54 C53 Ru4 70.6(5)
C58 C53 Ru4 124.8(6)
C55 C54 C53 107.2(8)
C55 C54 C59 126.7(8)
C53 C54 C59 126.1(9)
C55 C54 Ru4 69.8(5)
C53 C54 Ru4 70.9(5)
C59 C54 Ru4 123.5(6)
C51 C55 C54 108.7(7)
C51 C55 C60 127.2(8)
C54 C55 C60 124.0(8)
C51 C55 Ru4 71.3(4)
C54 C55 Ru4 72.0(4)
C60 C55 Ru4 126.1(6)

loop_
_geom_bond_atom_site_label_1
_geom_bond_atom_site_label_2
_geom_bond_distance
Ru1 N2 2.041(6)
Ru1 N1 2.037(6)
Ru1 C14 2.072(10)
Ru1 C15 2.095(10)
Ru1 C12 2.115(9)
Ru1 C11 2.110(9)
Ru1 C13 2.122(9)
Ru2 C22 2.152(8)
Ru2 C21 2.160(8)
Ru2 C23 2.165(9)
Ru2 C24 2.172(9)
Ru2 C25 2.170(8)
Ru2 C10 2.222(7)
Ru2 C9 2.216(7)
Ru2 C1 2.218(7)
Ru2 C4 2.226(8)
Ru2 C2 2.427(7)
Ru2 C3 2.432(7)
Ru3 N3 2.036(6)
Ru3 N4 2.036(6)
Ru3 C43 2.106(8)
Ru3 C41 2.108(8)
Ru3 C45 2.120(7)
Ru3 C42 2.128(8)
Ru3 C44 2.161(7)
Ru4 C55 2.150(7)
Ru4 C51 2.161(7)
Ru4 C52 2.175(8)
Ru4 C54 2.178(8)
Ru4 C53 2.183(8)
Ru4 C39 2.208(7)
Ru4 C31 2.210(7)
Ru4 C40 2.222(7)
Ru4 C34 2.229(7)
Ru4 C32 2.408(7)
Ru4 C33 2.430(7)
N1 C2 1.334(9)
N2 C3 1.332(9)
N3 C32 1.337(9)
N4 C33 1.332(8)
C1 C2 1.418(10)
C1 C9 1.425(10)
C2 C3 1.457(9)
C3 C4 1.397(10)
C4 C10 1.436(10)
C5 C6 1.351(11)
C5 C10 1.421(10)
C6 C7 1.420(13)
C7 C8 1.349(13)
C8 C9 1.441(11)
C9 C10 1.432(10)
C11 C15 1.326(16)
C11 C12 1.378(13)
C11 C16 1.541(17)
C12 C13 1.447(17)
C12 C17 1.485(15)
C13 C14 1.387(19)
C13 C18 1.454(16)
C14 C15 1.36(2)
C14 C19 1.554(18)
C15 C20 1.571(18)
C21 C22 1.413(12)
C21 C25 1.432(13)
C21 C26 1.519(13)
C22 C23 1.401(13)
C22 C27 1.504(12)
C23 C24 1.403(14)
C23 C28 1.518(14)
C24 C25 1.423(14)
C24 C29 1.524(14)
C25 C30 1.508(13)
C31 C39 1.408(11)
C31 C32 1.435(10)
C32 C33 1.451(10)
C33 C34 1.425(10)
C34 C40 1.408(10)
C35 C36 1.345(12)
C35 C40 1.445(11)
C36 C37 1.381(14)
C37 C38 1.368(13)
C38 C39 1.435(11)
C39 C40 1.434(11)
C41 C42 1.416(12)
C41 C45 1.447(12)
C41 C47 1.520(12)
C42 C43 1.408(11)
C42 C48 1.505(12)
C43 C44 1.423(11)
C43 C49 1.509(11)
C44 C45 1.419(11)
C44 C50 1.494(12)
C45 C46 1.496(12)
C51 C55 1.413(12)
C51 C52 1.435(12)
C51 C56 1.521(13)
C52 C53 1.431(13)
C52 C57 1.470(13)
C53 C54 1.437(11)
C53 C58 1.502(12)
C54 C55 1.419(11)
C54 C59 1.484(12)
C55 C60 1.520(12)
